data_7122346
loop_
_publ_author_name
'Liang, Xuewei'
'Shen, Yunjun'
'Zhang, Kang'
'Liu, Jiyong'
'Duttwyler, Simon'

_publ_section_title
;
 Rhodium(iii)-catalyzed dehydrogenative dialkenylation of the
 monocarba-closo-decaborate cluster by regioselective B-H activation.
;
_journal_issue 88
_journal_name_full 'Chemical communications (Cambridge, England)'
_journal_page_first 12451
_journal_page_last 12454
_journal_paper_doi 10.1039/c8cc05983g
_journal_volume 54
_journal_year 2018
_chemical_formula_moiety 'C5 H17 B9 N O, C4 H10 N0.5, C4 N0.5'
_chemical_formula_sum 'C13 H27 B9 N2 O'
_chemical_formula_weight 324.65
_space_group_crystal_system monoclinic
_space_group_IT_number 15
_space_group_name_Hall '-C 2yc'
_space_group_name_H-M_alt 'C 1 2/c 1'
_symmetry_space_group_name_Hall '-C 2yc'
_symmetry_space_group_name_H-M 'C 1 2/c 1'
_atom_sites_solution_hydrogens mixed
_atom_sites_solution_primary direct
_audit_creation_date 2017-06-22
_audit_creation_method
;
Olex2 1.2
(compiled 2017.03.28 svn.r3405 for OlexSys, GUI svn.r5337)
;
_audit_update_record
;
2018-07-10 deposited with the CCDC.
2018-09-14 downloaded from the CCDC.
;
_cell_angle_alpha 90
_cell_angle_beta 118.864(19)
_cell_angle_gamma 90
_cell_formula_units_Z 8
_cell_length_a 31.845(4)
_cell_length_b 10.2834(6)
_cell_length_c 15.723(2)
_cell_measurement_reflns_used 2817
_cell_measurement_temperature 293(2)
_cell_measurement_theta_max 29.3648
_cell_measurement_theta_min 2.7843
_cell_volume 4509.2(12)
_computing_cell_refinement
;
CrysAlisPro, Agilent Technologies,
Version 1.171.35.11 (release 16-05-2011 CrysAlis171 .NET)
(compiled May 16 2011,17:55:39)
;
_computing_data_collection
;
CrysAlisPro, Agilent Technologies,
Version 1.171.35.11 (release 16-05-2011 CrysAlis171 .NET)
(compiled May 16 2011,17:55:39)
;
_computing_data_reduction
;
CrysAlisPro, Agilent Technologies,
Version 1.171.35.11 (release 16-05-2011 CrysAlis171 .NET)
(compiled May 16 2011,17:55:39)
;
_computing_molecular_graphics 'Olex2 (Dolomanov et al., 2009)'
_computing_publication_material 'Olex2 (Dolomanov et al., 2009)'
_computing_structure_refinement 'ShelXL (Sheldrick, 2015)'
_computing_structure_solution 'ShelXS (Sheldrick, 2008)'
_diffrn_ambient_temperature 293.15
_diffrn_detector_area_resol_mean 10.3592
_diffrn_measured_fraction_theta_full 0.996
_diffrn_measured_fraction_theta_max 0.996
_diffrn_measurement_details
;
#__ type_ start__ end____ width___ exp.time_
  1 omega  -87.00    6.00   1.0000   18.0000
omega____ theta____ kappa____ phi______ frames
    -      -11.4683  -38.0000  -30.0000 93

#__ type_ start__ end____ width___ exp.time_
  2 omega  -63.00   22.00   1.0000   18.0000
omega____ theta____ kappa____ phi______ frames
    -      -11.4683  -77.0000 -150.0000 85

#__ type_ start__ end____ width___ exp.time_
  3 omega  -37.00   62.00   1.0000   18.0000
omega____ theta____ kappa____ phi______ frames
    -      -11.4683   46.0000  135.0000 99
;
_diffrn_measurement_device_type 'Xcalibur, Atlas, Gemini ultra'
_diffrn_measurement_method '\w scans'
_diffrn_orient_matrix_UB_11 -0.0177359000
_diffrn_orient_matrix_UB_12 -0.0300390000
_diffrn_orient_matrix_UB_13 -0.0430021000
_diffrn_orient_matrix_UB_21 -0.0125291000
_diffrn_orient_matrix_UB_22 -0.0195863000
_diffrn_orient_matrix_UB_23 0.0248384000
_diffrn_orient_matrix_UB_31 -0.0132489000
_diffrn_orient_matrix_UB_32 0.0589199000
_diffrn_orient_matrix_UB_33 -0.0136753000
_diffrn_radiation_monochromator graphite
_diffrn_radiation_type MoK\a
_diffrn_radiation_wavelength 0.71073
_diffrn_reflns_av_R_equivalents 0.0475
_diffrn_reflns_av_unetI/netI 0.0388
_diffrn_reflns_Laue_measured_fraction_full 0.996
_diffrn_reflns_Laue_measured_fraction_max 0.996
_diffrn_reflns_limit_h_max 38
_diffrn_reflns_limit_h_min -38
_diffrn_reflns_limit_k_max 10
_diffrn_reflns_limit_k_min -12
_diffrn_reflns_limit_l_max 18
_diffrn_reflns_limit_l_min -12
_diffrn_reflns_number 13933
_diffrn_reflns_point_group_measured_fraction_full 0.996
_diffrn_reflns_point_group_measured_fraction_max 0.996
_diffrn_reflns_theta_full 25.242
_diffrn_reflns_theta_max 25.349
_diffrn_reflns_theta_min 2.790
_diffrn_source 'Enhance (Mo) X-ray Source'
_exptl_absorpt_coefficient_mu 0.053
_exptl_absorpt_correction_T_max 1.00000
_exptl_absorpt_correction_T_min 0.85839
_exptl_absorpt_correction_type multi-scan
_exptl_absorpt_process_details
;
CrysAlisPro, Agilent Technologies,
Version 1.171.35.11 (release 16-05-2011 CrysAlis171 .NET)
(compiled May 16 2011,17:55:39)
Empirical absorption correction using spherical harmonics,
 implemented in SCALE3 ABSPACK scaling algorithm.
;
_exptl_crystal_colour colourless
_exptl_crystal_colour_primary colourless
_exptl_crystal_density_diffrn 0.956
_exptl_crystal_description plate
_exptl_crystal_F_000 1376
_exptl_crystal_size_max 0.48
_exptl_crystal_size_mid 0.36
_exptl_crystal_size_min 0.2
_refine_diff_density_max 0.330
_refine_diff_density_min -0.227
_refine_diff_density_rms 0.045
_refine_ls_extinction_method none
_refine_ls_goodness_of_fit_ref 1.051
_refine_ls_hydrogen_treatment mixed
_refine_ls_matrix_type full
_refine_ls_number_parameters 254
_refine_ls_number_reflns 4123
_refine_ls_number_restraints 1
_refine_ls_restrained_S_all 1.051
_refine_ls_R_factor_all 0.1195
_refine_ls_R_factor_gt 0.0823
_refine_ls_shift/su_max 0.002
_refine_ls_shift/su_mean 0.000
_refine_ls_structure_factor_coef Fsqd
_refine_ls_weighting_details 'w=1/[\s^2^(Fo^2^)+(0.1721P)^2^+0.5426P] where P=(Fo^2^+2Fc^2^)/3'
_refine_ls_weighting_scheme calc
_refine_ls_wR_factor_gt 0.2421
_refine_ls_wR_factor_ref 0.2862
_reflns_Friedel_coverage 0.000
_reflns_number_gt 2517
_reflns_number_total 4123
_reflns_threshold_expression 'I > 2\s(I)'
_cod_data_source_file c8cc05983g2.cif
_cod_data_source_block 170622_lxw_1
_cod_depositor_comments 'Adding full bibliography for 7122346--7122349.cif.'
_cod_original_cell_volume 4509.1(12)
_cod_database_code 7122346
_shelx_shelxl_version_number 2016/6
_chemical_oxdiff_formula 'c10 h10 n2 o8 b1'
_shelx_space_group_comment
;
The symmetry employed for this shelxl refinement is uniquely defined
by the following loop, which should always be used as a source of
symmetry information in preference to the above space-group names.
They are only intended as comments.
;
_shelx_estimated_absorpt_t_max 0.990
_shelx_estimated_absorpt_t_min 0.975
_reflns_odcompleteness_completeness 99.71
_reflns_odcompleteness_iscentric 1
_reflns_odcompleteness_theta 26.32
_olex2_refinement_description
;
1. Fixed Uiso
 At 1.2 times of:
  All B(H) groups, All C(H) groups, All C(H,H) groups, All N(H) groups
 At 1.5 times of:
  All C(H,H,H) groups
2. Restrained distances
 B9-H9
 1.1 with sigma of 0.02
3. Others
 Fixed Sof: C10(0.5) C11(0.5) C12(0.5) C14(0.5)
4.a Ternary CH refined with riding coordinates:
 C3(H3)
4.b Secondary CH2 refined with riding coordinates:
 C6(H6A,H6B), C8(H8A,H8B)
4.c Aromatic/amide H refined with riding coordinates:
 N1(H1)
4.d Idealised Me refined as rotating group:
 C4(H4A,H4B,H4C), C5(H5A,H5B,H5C), C0AA(H0AA,H0AB,H0AC), C7(H7A,H7B,H7C)
4.e Boron cage BH refined with riding coordinates:
 B1(H1A), B2(H2), B3(H3A), B4(H4), B5(H5), B6(H6), B7(H7), B8(H8)
;
_olex2_submission_special_instructions 'No special instructions were received'

loop_
_space_group_symop_operation_xyz
'x, y, z'
'-x, y, -z+1/2'
'x+1/2, y+1/2, z'
'-x+1/2, y+1/2, -z+1/2'
'-x, -y, -z'
'x, -y, z-1/2'
'-x+1/2, -y+1/2, -z'
'x+1/2, -y+1/2, z-1/2'

loop_
_atom_site_label
_atom_site_type_symbol
_atom_site_fract_x
_atom_site_fract_y
_atom_site_fract_z
_atom_site_U_iso_or_equiv
_atom_site_adp_type
_atom_site_occupancy
_atom_site_site_symmetry_order
_atom_site_calc_flag
_atom_site_refinement_flags_posn
_atom_site_refinement_flags_adp
_atom_site_refinement_flags_occupancy
O1 O 0.11474(9) 0.64852(17) 0.24840(17) 0.0902(7) Uani 1 1 d . . .
N1 N 0.13216(13) 0.6277(2) 0.1296(2) 0.1017(10) Uani 1 1 d . . .
H1 H 0.138407 0.573507 0.095512 0.122 Uiso 1 1 calc R . .
C1 C 0.12825(8) 0.4361(2) 0.21074(17) 0.0571(6) Uani 1 1 d . . .
C2 C 0.12409(8) 0.5794(2) 0.19725(18) 0.0584(6) Uani 1 1 d . . .
C3 C 0.13147(16) 0.7657(3) 0.1068(3) 0.0995(12) Uani 1 1 d . . .
H3 H 0.126167 0.814463 0.154315 0.119 Uiso 1 1 calc R . .
C4 C 0.17818(19) 0.8074(4) 0.1178(4) 0.1443(19) Uani 1 1 d . . .
H4A H 0.203143 0.785747 0.181755 0.216 Uiso 1 1 calc GR . .
H4B H 0.177827 0.899648 0.108264 0.216 Uiso 1 1 calc GR . .
H4C H 0.183947 0.763755 0.070383 0.216 Uiso 1 1 calc GR . .
C5 C 0.0906(2) 0.7940(4) 0.0095(4) 0.156(2) Uani 1 1 d . . .
H5A H 0.093622 0.743375 -0.038552 0.234 Uiso 1 1 calc GR . .
H5B H 0.090505 0.884780 -0.004755 0.234 Uiso 1 1 calc GR . .
H5C H 0.061093 0.772087 0.008762 0.234 Uiso 1 1 calc GR . .
B1 B 0.12676(13) 0.3617(3) 0.2987(2) 0.0711(9) Uani 1 1 d . . .
H1A H 0.121726 0.414114 0.354132 0.085 Uiso 1 1 calc R . .
B2 B 0.17762(11) 0.3589(3) 0.2735(2) 0.0653(8) Uani 1 1 d . . .
H2 H 0.212425 0.409180 0.309144 0.078 Uiso 1 1 calc R . .
B3 B 0.13583(11) 0.3288(3) 0.1448(2) 0.0605(7) Uani 1 1 d . . .
H3A H 0.137844 0.355936 0.079151 0.073 Uiso 1 1 calc R . .
B4 B 0.08521(12) 0.3326(3) 0.1703(3) 0.0694(8) Uani 1 1 d . . .
H4 H 0.047612 0.361953 0.124741 0.083 Uiso 1 1 calc R . .
B5 B 0.10095(15) 0.2043(3) 0.2581(3) 0.0832(10) Uani 1 1 d . . .
H5 H 0.074264 0.167426 0.277517 0.100 Uiso 1 1 calc R . .
B6 B 0.16596(15) 0.2227(3) 0.3306(3) 0.0825(10) Uani 1 1 d . . .
H6 H 0.190810 0.200522 0.407304 0.099 Uiso 1 1 calc R . .
B7 B 0.17182(13) 0.1990(3) 0.2210(2) 0.0701(9) Uani 1 1 d . . .
H7 H 0.201156 0.158059 0.211332 0.084 Uiso 1 1 calc R . .
B8 B 0.10754(13) 0.1812(3) 0.1492(3) 0.0728(9) Uani 1 1 d . . .
H8 H 0.085912 0.126118 0.081986 0.087 Uiso 1 1 calc R . .
B9 B 0.13944(15) 0.0976(3) 0.2520(3) 0.0851(11) Uani 1 1 d D . .
H9 H 0.1420(11) -0.0111(18) 0.262(2) 0.094(9) Uiso 1 1 d D . .
N2 N 0.000000 0.7803(3) 0.250000 0.0661(8) Uani 1 2 d S T P
C0AA C 0.00259(14) 0.9526(4) 0.1358(3) 0.1194(14) Uani 1 1 d . . .
H0AA H -0.014743 0.901944 0.077801 0.179 Uiso 1 1 calc GR . .
H0AB H 0.024480 1.009535 0.128372 0.179 Uiso 1 1 calc GR . .
H0AC H -0.019562 1.003208 0.147130 0.179 Uiso 1 1 calc GR . .
C6 C 0.03500(10) 0.6967(3) 0.3340(2) 0.0797(8) Uani 1 1 d . . .
H6A H 0.054917 0.649682 0.313297 0.096 Uiso 1 1 calc R . .
H6B H 0.055861 0.753627 0.386797 0.096 Uiso 1 1 calc R . .
C7 C 0.01296(15) 0.6004(4) 0.3723(3) 0.1173(13) Uani 1 1 d . . .
H7A H -0.008164 0.543865 0.320750 0.176 Uiso 1 1 calc GR . .
H7B H -0.004859 0.645784 0.397900 0.176 Uiso 1 1 calc GR . .
H7C H 0.037794 0.549800 0.422966 0.176 Uiso 1 1 calc GR . .
C8 C 0.03011(10) 0.8634(3) 0.2205(2) 0.0790(8) Uani 1 1 d . . .
H8A H 0.051658 0.915643 0.275923 0.095 Uiso 1 1 calc R . .
H8B H 0.049686 0.806403 0.204869 0.095 Uiso 1 1 calc R . .
N3 N 0.250000 0.750000 0.500000 0.0561(7) Uani 1 2 d S T P
C10 C 0.2258(2) 0.6157(5) 0.4638(5) 0.0816(17) Uani 0.5 1 d . . .
C11 C 0.2777(2) 0.6743(6) 0.4577(4) 0.0755(15) Uani 0.5 1 d . . .
C12 C 0.19949(19) 0.7616(6) 0.4221(4) 0.0779(15) Uani 0.5 1 d . . .
C13 C 0.16826(12) 0.8465(4) 0.4610(3) 0.1021(12) Uani 1 1 d . . .
C14 C 0.2435(2) 0.8183(6) 0.4078(5) 0.0861(18) Uani 0.5 1 d . . .
C15 C 0.26899(17) 0.9636(4) 0.4418(4) 0.1402(18) Uani 1 1 d . . .

loop_
_atom_site_aniso_label
_atom_site_aniso_U_11
_atom_site_aniso_U_22
_atom_site_aniso_U_33
_atom_site_aniso_U_23
_atom_site_aniso_U_13
_atom_site_aniso_U_12
O1 0.1320(19) 0.0654(12) 0.1023(17) -0.0028(10) 0.0795(15) 0.0142(11)
N1 0.185(3) 0.0536(14) 0.114(2) 0.0074(12) 0.110(2) 0.0172(14)
C1 0.0625(15) 0.0563(13) 0.0543(14) -0.0053(10) 0.0295(12) -0.0006(10)
C2 0.0597(15) 0.0574(14) 0.0598(15) -0.0047(11) 0.0301(13) 0.0050(10)
C3 0.173(4) 0.0526(16) 0.104(3) 0.0108(15) 0.092(3) 0.0178(18)
C4 0.173(5) 0.099(3) 0.195(5) 0.032(3) 0.116(4) 0.002(3)
C5 0.182(5) 0.102(3) 0.166(5) 0.039(3) 0.070(4) 0.042(3)
B1 0.090(2) 0.0674(18) 0.066(2) -0.0059(14) 0.0461(18) 0.0010(15)
B2 0.0638(19) 0.0630(17) 0.0626(18) -0.0061(13) 0.0255(15) 0.0034(13)
B3 0.0710(19) 0.0592(16) 0.0572(17) -0.0028(12) 0.0355(15) 0.0014(13)
B4 0.0664(19) 0.0710(18) 0.074(2) -0.0063(15) 0.0364(17) -0.0040(14)
B5 0.111(3) 0.0718(19) 0.089(3) -0.0068(17) 0.065(2) -0.0164(18)
B6 0.120(3) 0.0641(19) 0.0585(19) 0.0074(14) 0.040(2) 0.0147(17)
B7 0.083(2) 0.0601(17) 0.0671(19) -0.0029(13) 0.0366(17) 0.0116(14)
B8 0.087(2) 0.0626(17) 0.072(2) -0.0115(14) 0.0406(18) -0.0099(15)
B9 0.129(3) 0.0576(18) 0.080(2) 0.0022(16) 0.060(2) -0.0008(17)
N2 0.0488(17) 0.0711(18) 0.072(2) 0.000 0.0242(15) 0.000
C0AA 0.092(3) 0.132(3) 0.109(3) 0.041(2) 0.029(2) -0.017(2)
C6 0.0611(17) 0.0821(18) 0.087(2) 0.0141(15) 0.0292(16) 0.0097(13)
C7 0.105(3) 0.123(3) 0.118(3) 0.043(2) 0.049(2) 0.003(2)
C8 0.0587(17) 0.0876(19) 0.087(2) 0.0097(15) 0.0321(16) -0.0044(13)
N3 0.0570(17) 0.0619(16) 0.0495(16) -0.0048(12) 0.0258(14) -0.0021(12)
C10 0.077(4) 0.065(3) 0.095(4) -0.021(3) 0.036(3) -0.011(3)
C11 0.072(4) 0.087(4) 0.076(4) -0.016(3) 0.043(3) 0.004(3)
C12 0.049(3) 0.106(4) 0.059(3) 0.003(3) 0.010(3) -0.002(3)
C13 0.069(2) 0.122(3) 0.124(3) 0.035(2) 0.053(2) 0.0267(17)
C14 0.089(4) 0.109(4) 0.071(4) 0.030(3) 0.047(3) 0.027(3)
C15 0.124(3) 0.101(3) 0.220(5) 0.066(3) 0.103(4) 0.013(2)

loop_
_atom_type_symbol
_atom_type_description
_atom_type_scat_dispersion_real
_atom_type_scat_dispersion_imag
_atom_type_scat_source
C C 0.0033 0.0016 'International Tables Vol C Tables 4.2.6.8 and 6.1.1.4'
H H 0.0000 0.0000 'International Tables Vol C Tables 4.2.6.8 and 6.1.1.4'
B B 0.0013 0.0007 'International Tables Vol C Tables 4.2.6.8 and 6.1.1.4'
N N 0.0061 0.0033 'International Tables Vol C Tables 4.2.6.8 and 6.1.1.4'
O O 0.0106 0.0060 'International Tables Vol C Tables 4.2.6.8 and 6.1.1.4'

loop_
_geom_angle_atom_site_label_1
_geom_angle_atom_site_label_2
_geom_angle_atom_site_label_3
_geom_angle
_geom_angle_site_symmetry_1
_geom_angle_site_symmetry_3
C2 N1 H1 117.2 . .
C2 N1 C3 125.6(2) . .
C3 N1 H1 117.2 . .
C2 C1 B1 124.0(2) . .
C2 C1 B2 124.9(2) . .
C2 C1 B3 128.2(2) . .
C2 C1 B4 127.0(2) . .
B1 C1 B2 70.2(2) . .
B1 C1 B3 107.8(2) . .
B1 C1 B4 69.5(2) . .
B2 C1 B3 69.55(18) . .
B4 C1 B2 108.1(2) . .
B4 C1 B3 69.81(18) . .
O1 C2 N1 121.7(2) . .
O1 C2 C1 121.3(2) . .
N1 C2 C1 117.0(2) . .
N1 C3 H3 107.3 . .
N1 C3 C4 111.0(3) . .
N1 C3 C5 110.2(4) . .
C4 C3 H3 107.3 . .
C4 C3 C5 113.4(4) . .
C5 C3 H3 107.3 . .
C3 C4 H4A 109.5 . .
C3 C4 H4B 109.5 . .
C3 C4 H4C 109.5 . .
H4A C4 H4B 109.5 . .
H4A C4 H4C 109.5 . .
H4B C4 H4C 109.5 . .
C3 C5 H5A 109.5 . .
C3 C5 H5B 109.5 . .
C3 C5 H5C 109.5 . .
H5A C5 H5B 109.5 . .
H5A C5 H5C 109.5 . .
H5B C5 H5C 109.5 . .
C1 B1 H1A 121.8 . .
C1 B1 B2 55.01(16) . .
C1 B1 B4 55.33(17) . .
C1 B1 B5 108.9(2) . .
C1 B1 B6 108.3(2) . .
B2 B1 H1A 131.0 . .
B4 B1 H1A 130.6 . .
B4 B1 B2 90.1(2) . .
B5 B1 H1A 120.6 . .
B5 B1 B2 102.1(2) . .
B5 B1 B4 59.60(19) . .
B5 B1 B6 61.2(2) . .
B6 B1 H1A 120.9 . .
B6 B1 B2 59.04(18) . .
B6 B1 B4 102.3(2) . .
C1 B2 B1 54.81(16) . .
C1 B2 H2 121.9 . .
C1 B2 B3 55.35(15) . .
C1 B2 B6 108.4(2) . .
C1 B2 B7 108.4(2) . .
B1 B2 H2 131.1 . .
B3 B2 B1 89.73(19) . .
B3 B2 H2 131.1 . .
B6 B2 B1 59.34(18) . .
B6 B2 H2 120.8 . .
B6 B2 B3 101.8(2) . .
B6 B2 B7 61.25(18) . .
B7 B2 B1 101.9(2) . .
B7 B2 H2 121.0 . .
B7 B2 B3 58.88(17) . .
C1 B3 B2 55.10(15) . .
C1 B3 H3A 121.7 . .
C1 B3 B4 54.95(15) . .
C1 B3 B7 109.0(2) . .
C1 B3 B8 108.8(2) . .
B2 B3 H3A 130.8 . .
B2 B3 B4 90.1(2) . .
B4 B3 H3A 130.8 . .
B7 B3 B2 59.88(16) . .
B7 B3 H3A 120.6 . .
B7 B3 B4 102.4(2) . .
B8 B3 B2 102.2(2) . .
B8 B3 H3A 120.8 . .
B8 B3 B4 59.80(17) . .
B8 B3 B7 60.73(19) . .
C1 B4 B1 55.17(17) . .
C1 B4 B3 55.23(15) . .
C1 B4 H4 121.9 . .
C1 B4 B5 108.3(2) . .
C1 B4 B8 107.9(2) . .
B1 B4 B3 90.1(2) . .
B1 B4 H4 130.9 . .
B3 B4 H4 131.1 . .
B5 B4 B1 59.11(18) . .
B5 B4 B3 101.7(2) . .
B5 B4 H4 120.9 . .
B5 B4 B8 61.30(19) . .
B8 B4 B1 101.8(2) . .
B8 B4 B3 58.57(17) . .
B8 B4 H4 121.2 . .
B1 B5 B4 61.29(18) . .
B1 B5 H5 119.7 . .
B1 B5 B6 59.78(19) . .
B1 B5 B8 102.1(2) . .
B4 B5 H5 120.0 . .
B4 B5 B6 102.4(2) . .
B4 B5 B8 59.61(18) . .
B6 B5 H5 131.0 . .
B6 B5 B8 89.5(2) . .
B8 B5 H5 131.7 . .
B9 B5 B1 112.9(3) . .
B9 B5 B4 112.1(2) . .
B9 B5 H5 118.2 . .
B9 B5 B6 57.7(2) . .
B9 B5 B8 56.5(2) . .
B1 B6 B5 59.00(19) . .
B1 B6 H6 120.3 . .
B1 B6 B7 102.4(2) . .
B2 B6 B1 61.62(18) . .
B2 B6 B5 102.3(2) . .
B2 B6 H6 119.8 . .
B2 B6 B7 59.72(17) . .
B5 B6 H6 131.4 . .
B5 B6 B7 89.9(2) . .
B7 B6 H6 131.0 . .
B9 B6 B1 111.3(3) . .
B9 B6 B2 112.1(2) . .
B9 B6 B5 56.8(2) . .
B9 B6 H6 118.9 . .
B9 B6 B7 57.09(19) . .
B2 B7 B6 59.03(18) . .
B2 B7 H7 120.3 . .
B3 B7 B2 61.24(17) . .
B3 B7 B6 101.9(2) . .
B3 B7 H7 120.3 . .
B3 B7 B8 59.44(17) . .
B6 B7 H7 131.2 . .
B8 B7 B2 102.2(2) . .
B8 B7 B6 90.1(2) . .
B8 B7 H7 131.0 . .
B9 B7 B2 111.7(2) . .
B9 B7 B3 111.7(3) . .
B9 B7 B6 57.4(2) . .
B9 B7 H7 118.7 . .
B9 B7 B8 56.9(2) . .
B3 B8 B4 61.63(16) . .
B3 B8 B5 102.3(2) . .
B3 B8 B7 59.83(17) . .
B3 B8 H8 119.6 . .
B4 B8 B5 59.09(18) . .
B4 B8 B7 103.1(2) . .
B4 B8 H8 120.0 . .
B5 B8 H8 131.4 . .
B7 B8 B5 90.5(2) . .
B7 B8 H8 130.3 . .
B9 B8 B3 113.1(3) . .
B9 B8 B4 112.0(2) . .
B9 B8 B5 57.0(2) . .
B9 B8 B7 58.1(2) . .
B9 B8 H8 118.1 . .
B5 B9 B6 65.5(2) . .
B5 B9 B7 100.2(2) . .
B5 B9 H9 130.0(16) . .
B6 B9 H9 132.1(16) . .
B7 B9 B6 65.5(2) . .
B7 B9 H9 129.8(16) . .
B8 B9 B5 66.4(2) . .
B8 B9 B6 99.8(2) . .
B8 B9 B7 64.9(2) . .
B8 B9 H9 128.0(16) . .
C6 N2 C6 111.0(3) . 2
C8 N2 C6 111.16(18) 2 .
C8 N2 C6 106.16(16) 2 2
C8 N2 C6 106.16(16) . .
C8 N2 C6 111.16(18) . 2
C8 N2 C8 111.3(3) . 2
H0AA C0AA H0AB 109.5 . .
H0AA C0AA H0AC 109.5 . .
H0AB C0AA H0AC 109.5 . .
C8 C0AA H0AA 109.5 . .
C8 C0AA H0AB 109.5 . .
C8 C0AA H0AC 109.5 . .
N2 C6 H6A 108.3 . .
N2 C6 H6B 108.3 . .
H6A C6 H6B 107.4 . .
C7 C6 N2 115.7(2) . .
C7 C6 H6A 108.3 . .
C7 C6 H6B 108.3 . .
C6 C7 H7A 109.5 . .
C6 C7 H7B 109.5 . .
C6 C7 H7C 109.5 . .
H7A C7 H7B 109.5 . .
H7A C7 H7C 109.5 . .
H7B C7 H7C 109.5 . .
N2 C8 H8A 108.4 . .
N2 C8 H8B 108.4 . .
C0AA C8 N2 115.5(2) . .
C0AA C8 H8A 108.4 . .
C0AA C8 H8B 108.4 . .
H8A C8 H8B 107.5 . .
C10 N3 C10 180.0 . 7_566
C11 N3 C10 71.3(3) . .
C11 N3 C10 108.7(3) 7_566 .
C11 N3 C10 71.3(3) 7_566 7_566
C11 N3 C10 108.7(3) . 7_566
C11 N3 C11 180.0(3) 7_566 .
C12 N3 C10 67.6(3) 7_566 7_566
C12 N3 C10 67.6(3) . .
C12 N3 C10 112.4(3) . 7_566
C12 N3 C10 112.4(3) 7_566 .
C12 N3 C11 107.6(3) . .
C12 N3 C11 72.4(3) 7_566 .
C12 N3 C11 72.4(3) . 7_566
C12 N3 C11 107.6(3) 7_566 7_566
C12 N3 C12 180.0 7_566 .
C12 N3 C14 114.6(3) 7_566 .
C12 N3 C14 65.4(3) . .
C12 N3 C14 114.6(3) . 7_566
C12 N3 C14 65.4(3) 7_566 7_566
C14 N3 C10 104.2(4) 7_566 7_566
C14 N3 C10 75.8(4) 7_566 .
C14 N3 C10 104.2(4) . .
C14 N3 C10 75.8(4) . 7_566
C14 N3 C11 109.3(3) . 7_566
C14 N3 C11 70.7(3) . .
C14 N3 C11 70.7(3) 7_566 7_566
C14 N3 C11 109.3(3) 7_566 .
C14 N3 C14 180.0 . 7_566
N3 C10 C11 54.3(2) . .
N3 C10 C12 54.3(3) . .
N3 C10 C14 51.6(3) . 7_566
N3 C10 C15 107.3(4) . 7_566
C11 C10 C14 85.5(3) . 7_566
C12 C10 C11 88.7(4) . .
C12 C10 C14 90.0(4) . 7_566
C15 C10 C11 121.4(4) 7_566 .
C15 C10 C12 127.7(5) 7_566 .
C15 C10 C14 55.6(3) 7_566 7_566
N3 C11 C10 54.4(3) . .
N3 C11 C12 52.1(2) . 7_566
N3 C11 C13 110.0(4) . 7_566
N3 C11 C14 54.2(3) . .
C12 C11 C10 89.0(4) 7_566 .
C13 C11 C10 125.2(4) 7_566 .
C13 C11 C12 58.0(3) 7_566 7_566
C13 C11 C14 131.5(5) 7_566 .
C14 C11 C10 85.3(4) . .
C14 C11 C12 90.5(4) . 7_566
N3 C12 C10 58.1(3) . .
N3 C12 C11 55.4(3) . 7_566
N3 C12 C13 110.2(4) . .
N3 C12 C14 58.7(3) . .
C10 C12 C11 92.6(4) . 7_566
C13 C12 C10 127.0(4) . .
C13 C12 C11 54.8(3) . 7_566
C14 C12 C10 94.2(4) . .
C14 C12 C11 94.4(4) . 7_566
C14 C12 C13 125.1(5) . .
C11 C13 C12 67.3(3) 7_566 .
N3 C14 C10 52.5(3) . 7_566
N3 C14 C11 55.1(3) . .
N3 C14 C12 55.9(3) . .
N3 C14 C15 106.6(5) . .
C11 C14 C10 86.4(4) . 7_566
C12 C14 C10 91.0(4) . 7_566
C12 C14 C11 91.5(4) . .
C12 C14 C15 126.7(5) . .
C15 C14 C10 54.1(3) . 7_566
C15 C14 C11 120.4(5) . .
C10 C15 C14 70.2(3) 7_566 .

loop_
_geom_bond_atom_site_label_1
_geom_bond_atom_site_label_2
_geom_bond_distance
_geom_bond_site_symmetry_2
O1 C2 1.213(3) .
N1 H1 0.8600 .
N1 C2 1.307(3) .
N1 C3 1.462(4) .
C1 C2 1.486(3) .
C1 B1 1.602(4) .
C1 B2 1.605(4) .
C1 B3 1.610(4) .
C1 B4 1.605(4) .
C3 H3 0.9800 .
C3 C4 1.476(6) .
C3 C5 1.482(6) .
C4 H4A 0.9600 .
C4 H4B 0.9600 .
C4 H4C 0.9600 .
C5 H5A 0.9600 .
C5 H5B 0.9600 .
C5 H5C 0.9600 .
B1 H1A 1.1000 .
B1 B2 1.844(5) .
B1 B4 1.827(5) .
B1 B5 1.788(4) .
B1 B6 1.803(5) .
B2 H2 1.1000 .
B2 B3 1.834(4) .
B2 B6 1.797(5) .
B2 B7 1.810(4) .
B3 H3A 1.1000 .
B3 B4 1.840(4) .
B3 B7 1.791(4) .
B3 B8 1.784(4) .
B4 H4 1.1000 .
B4 B5 1.797(5) .
B4 B8 1.807(4) .
B5 H5 1.1000 .
B5 B6 1.828(6) .
B5 B8 1.837(5) .
B5 B9 1.682(5) .
B6 H6 1.1000 .
B6 B7 1.837(5) .
B6 B9 1.700(5) .
B7 H7 1.1000 .
B7 B8 1.807(5) .
B7 B9 1.695(5) .
B8 H8 1.1000 .
B8 B9 1.672(5) .
B9 H9 1.126(17) .
N2 C6 1.518(3) 2
N2 C6 1.518(3) .
N2 C8 1.515(3) 2
N2 C8 1.515(3) .
C0AA H0AA 0.9600 .
C0AA H0AB 0.9600 .
C0AA H0AC 0.9600 .
C0AA C8 1.502(5) .
C6 H6A 0.9700 .
C6 H6B 0.9700 .
C6 C7 1.499(5) .
C7 H7A 0.9600 .
C7 H7B 0.9600 .
C7 H7C 0.9600 .
C8 H8A 0.9700 .
C8 H8B 0.9700 .
N3 C10 1.550(5) .
N3 C10 1.550(5) 7_566
N3 C11 1.547(5) 7_566
N3 C11 1.547(5) .
N3 C12 1.483(5) .
N3 C12 1.483(5) 7_566
N3 C14 1.532(5) 7_566
N3 C14 1.532(5) .
C10 C11 1.806(9) .
C10 C12 1.689(9) .
C10 C14 1.894(9) 7_566
C10 C15 1.630(8) 7_566
C11 C12 1.791(8) 7_566
C11 C13 1.587(7) 7_566
C11 C14 1.781(8) .
C12 C13 1.647(7) .
C12 C14 1.629(8) .
C14 C15 1.661(9) .
